data_7236691
loop_
_publ_author_name
'Qiu, Kangqiang'
'Ouyang, Miao'
'Liu, Yukang'
'Huang, Huaiyi'
'Liu, Chaofeng'
'Chen, Yu'
'Ji, Liangnian'
'Chao, Hui'

_publ_section_title
;
 Two-photon photodynamic ablation of tumor cells by mitochondria-targeted
 iridium(iii) complexes in aggregate states
;
_journal_issue 27
_journal_name_full 'Journal of Materials Chemistry B'
_journal_page_first 5488
_journal_paper_doi 10.1039/C7TB00731K
_journal_volume 5
_journal_year 2017
_chemical_formula_moiety 'C48 H33 F6 Ir N5 P'
_chemical_formula_sum 'C48 H33 F6 Ir N5 P'
_chemical_formula_weight 1016.96
_space_group_crystal_system triclinic
_space_group_IT_number 2
_space_group_name_Hall '-P 1'
_space_group_name_H-M_alt 'P -1'
_atom_sites_solution_hydrogens geom
_audit_creation_method SHELXL-2014/7
_audit_update_record
;
2016-12-17 deposited with the CCDC.
2017-06-15 downloaded from the CCDC.
;
_cell_angle_alpha 90.034(2)
_cell_angle_beta 100.758(2)
_cell_angle_gamma 101.520(2)
_cell_formula_units_Z 2
_cell_length_a 9.6803(5)
_cell_length_b 10.0240(5)
_cell_length_c 22.9480(13)
_cell_measurement_reflns_used 9903
_cell_measurement_temperature 120(2)
_cell_measurement_theta_max 27.47
_cell_measurement_theta_min 2.52
_cell_volume 2141.9(2)
_computing_cell_refinement 'Bruker SAINT'
_computing_data_collection 'Bruker APEX3'
_computing_data_reduction 'Bruker SAINT'
_computing_structure_refinement 'SHELXL-2014/7 (Sheldrick, 2014)'
_computing_structure_solution 'SHELXL-2014/7 (Sheldrick, 2014)'
_diffrn_ambient_temperature 120(2)
_diffrn_measured_fraction_theta_full 0.998
_diffrn_measured_fraction_theta_max 0.995
_diffrn_measurement_device_type 'Bruker APEX-II CCD'
_diffrn_radiation_type MoK\a
_diffrn_radiation_wavelength 0.71073
_diffrn_reflns_av_R_equivalents 0.0355
_diffrn_reflns_av_unetI/netI 0.0331
_diffrn_reflns_Laue_measured_fraction_full 0.998
_diffrn_reflns_Laue_measured_fraction_max 0.995
_diffrn_reflns_limit_h_max 12
_diffrn_reflns_limit_h_min -12
_diffrn_reflns_limit_k_max 13
_diffrn_reflns_limit_k_min -11
_diffrn_reflns_limit_l_max 29
_diffrn_reflns_limit_l_min -29
_diffrn_reflns_number 44598
_diffrn_reflns_point_group_measured_fraction_full 0.998
_diffrn_reflns_point_group_measured_fraction_max 0.995
_diffrn_reflns_theta_full 26.000
_diffrn_reflns_theta_max 27.521
_diffrn_reflns_theta_min 2.521
_exptl_absorpt_coefficient_mu 3.220
_exptl_absorpt_correction_T_max 0.746
_exptl_absorpt_correction_T_min 0.621
_exptl_absorpt_correction_type multi-scan
_exptl_absorpt_process_details SADABS-2014/5'(Bruker,2014/5)
_exptl_crystal_colour yellow
_exptl_crystal_density_diffrn 1.577
_exptl_crystal_description block
_exptl_crystal_F_000 1004
_exptl_crystal_size_max 0.188
_exptl_crystal_size_mid 0.146
_exptl_crystal_size_min 0.052
_refine_diff_density_max 0.874
_refine_diff_density_min -1.021
_refine_diff_density_rms 0.089
_refine_ls_extinction_method none
_refine_ls_goodness_of_fit_ref 1.053
_refine_ls_hydrogen_treatment constr
_refine_ls_matrix_type full
_refine_ls_number_parameters 550
_refine_ls_number_reflns 9812
_refine_ls_number_restraints 0
_refine_ls_restrained_S_all 1.053
_refine_ls_R_factor_all 0.0292
_refine_ls_R_factor_gt 0.0238
_refine_ls_shift/su_max 0.001
_refine_ls_shift/su_mean 0.000
_refine_ls_structure_factor_coef Fsqd
_refine_ls_weighting_details 'w=1/[\s^2^(Fo^2^)+(0.0156P)^2^+2.3035P] where P=(Fo^2^+2Fc^2^)/3'
_refine_ls_weighting_scheme calc
_refine_ls_wR_factor_gt 0.0480
_refine_ls_wR_factor_ref 0.0493
_reflns_Friedel_coverage 0.000
_reflns_number_gt 8988
_reflns_number_total 9812
_reflns_threshold_expression 'I > 2\s(I)'
_cod_data_source_file c7tb00731k2.cif
_cod_data_source_block a
_cod_database_code 7236691
_shelx_shelxl_version_number 2014/7
_shelx_space_group_comment
;
The symmetry employed for this shelxl refinement is uniquely defined
by the following loop, which should always be used as a source of
symmetry information in preference to the above space-group names.
They are only intended as comments.
;
_shelx_estimated_absorpt_t_min 0.583
_shelx_estimated_absorpt_t_max 0.850

loop_
_space_group_symop_operation_xyz
'x, y, z'
'-x, -y, -z'

loop_
_atom_site_label
_atom_site_type_symbol
_atom_site_fract_x
_atom_site_fract_y
_atom_site_fract_z
_atom_site_U_iso_or_equiv
_atom_site_adp_type
_atom_site_occupancy
_atom_site_site_symmetry_order
_atom_site_calc_flag
_atom_site_refinement_flags_posn
_atom_site_refinement_flags_adp
Ir1 Ir 0.48810(2) 0.48456(2) 0.29595(2) 0.01473(3) Uani 1 1 d . .
P1 P 0.22513(7) 0.93960(7) 0.17978(3) 0.02062(14) Uani 1 1 d . .
F2 F 0.23632(17) 1.09980(15) 0.18955(7) 0.0302(4) Uani 1 1 d . .
F1 F 0.36607(17) 0.94564(18) 0.22858(7) 0.0347(4) Uani 1 1 d . .
N3 N 0.2801(2) 0.4727(2) 0.24158(8) 0.0160(4) Uani 1 1 d . .
F4 F 0.0828(2) 0.9360(2) 0.13080(9) 0.0523(5) Uani 1 1 d . .
N4 N 0.4911(2) 0.3605(2) 0.21649(8) 0.0151(4) Uani 1 1 d . .
N2 N 0.4007(2) 0.3290(2) 0.34366(8) 0.0184(4) Uani 1 1 d . .
F3 F 0.1306(2) 0.9131(2) 0.23012(9) 0.0534(5) Uani 1 1 d . .
F6 F 0.3207(2) 0.96989(19) 0.12997(7) 0.0448(5) Uani 1 1 d . .
N1 N 0.5884(2) 0.6433(2) 0.25252(9) 0.0179(4) Uani 1 1 d . .
F5 F 0.2114(2) 0.78045(17) 0.16868(10) 0.0527(5) Uani 1 1 d . .
N5 N 0.4051(2) 0.3286(2) 0.11955(8) 0.0160(4) Uani 1 1 d . .
C1 C 0.6896(3) 0.5098(3) 0.34345(11) 0.0198(5) Uani 1 1 d . .
C27 C 0.2599(2) 0.4239(2) 0.18459(10) 0.0144(5) Uani 1 1 d . .
C26 C 0.1307(3) 0.4193(3) 0.14555(11) 0.0199(5) Uani 1 1 d . .
H26 H 0.1181 0.3862 0.1057 0.024 Uiso 1 1 calc R U
C12 C 0.4525(3) 0.5933(3) 0.36309(11) 0.0220(6) Uani 1 1 d . .
C35 C 0.5822(3) 0.2984(2) 0.19114(10) 0.0155(5) Uani 1 1 d . .
C37 C 0.7526(3) 0.2519(3) 0.28084(11) 0.0226(6) Uani 1 1 d . .
H37 H 0.6966 0.2828 0.3059 0.027 Uiso 1 1 calc R U
C28 C 0.3841(3) 0.3737(2) 0.17241(10) 0.0153(5) Uani 1 1 d . .
C36 C 0.7084(3) 0.2503(2) 0.21892(11) 0.0185(5) Uani 1 1 d . .
C22 C 0.3765(3) 0.1967(3) 0.32707(11) 0.0237(6) Uani 1 1 d . .
H22 H 0.4047 0.1721 0.2917 0.028 Uiso 1 1 calc R U
C41 C 0.7868(3) 0.1975(2) 0.18149(11) 0.0198(5) Uani 1 1 d . .
C17 C 0.3929(3) 0.5130(3) 0.40639(11) 0.0236(6) Uani 1 1 d . .
C2 C 0.7381(3) 0.4461(3) 0.39558(11) 0.0254(6) Uani 1 1 d . .
H2 H 0.6711 0.3836 0.4128 0.031 Uiso 1 1 calc R U
C48 C 0.5315(3) 0.2798(2) 0.13053(10) 0.0166(5) Uani 1 1 d . .
C24 C 0.0400(3) 0.5088(3) 0.22359(12) 0.0223(5) Uani 1 1 d . .
H24 H -0.0356 0.5372 0.2381 0.027 Uiso 1 1 calc R U
C40 C 0.9130(3) 0.1545(3) 0.20846(12) 0.0259(6) Uani 1 1 d . .
H40 H 0.9684 0.1203 0.1842 0.031 Uiso 1 1 calc R U
C16 C 0.3650(3) 0.5734(3) 0.45707(12) 0.0301(7) Uani 1 1 d . .
H16 H 0.3272 0.5182 0.4864 0.036 Uiso 1 1 calc R U
C3 C 0.8821(3) 0.4729(3) 0.42243(12) 0.0324(7) Uani 1 1 d . .
H3 H 0.9127 0.4272 0.4573 0.039 Uiso 1 1 calc R U
C29 C 0.3119(3) 0.3294(3) 0.06249(10) 0.0181(5) Uani 1 1 d . .
C11 C 0.5233(3) 0.7071(3) 0.20734(12) 0.0234(6) Uani 1 1 d . .
H11 H 0.4214 0.6876 0.1975 0.028 Uiso 1 1 calc R U
C39 C 0.9574(3) 0.1610(3) 0.26887(13) 0.0303(6) Uani 1 1 d . .
H39 H 1.0437 0.1327 0.2859 0.036 Uiso 1 1 calc R U
C25 C 0.0207(3) 0.4635(3) 0.16542(12) 0.0224(6) Uani 1 1 d . .
H25 H -0.0678 0.4626 0.1391 0.027 Uiso 1 1 calc R U
C38 C 0.8767(3) 0.2088(3) 0.30553(12) 0.0297(6) Uani 1 1 d . .
H38 H 0.9070 0.2118 0.3474 0.036 Uiso 1 1 calc R U
C6 C 0.7914(3) 0.6060(3) 0.32127(12) 0.0227(6) Uani 1 1 d . .
C23 C 0.1716(3) 0.5125(3) 0.26065(12) 0.0210(5) Uani 1 1 d . .
H23 H 0.1852 0.5442 0.3007 0.025 Uiso 1 1 calc R U
C18 C 0.3618(3) 0.3664(3) 0.39475(11) 0.0233(6) Uani 1 1 d . .
C34 C 0.2203(3) 0.2091(3) 0.03939(11) 0.0217(5) Uani 1 1 d . .
H34 H 0.2170 0.1282 0.0611 0.026 Uiso 1 1 calc R U
C30 C 0.3163(3) 0.4486(3) 0.03263(12) 0.0288(6) Uani 1 1 d . .
H30 H 0.3800 0.5301 0.0492 0.035 Uiso 1 1 calc R U
C7 C 0.7347(3) 0.6756(3) 0.26897(12) 0.0229(6) Uani 1 1 d . .
C33 C 0.1338(3) 0.2092(3) -0.01600(12) 0.0276(6) Uani 1 1 d . .
H33 H 0.0727 0.1270 -0.0332 0.033 Uiso 1 1 calc R U
C15 C 0.3927(3) 0.7125(4) 0.46386(12) 0.0362(7) Uani 1 1 d . .
H15 H 0.3741 0.7539 0.4981 0.043 Uiso 1 1 calc R U
C5 C 0.9370(3) 0.6335(3) 0.34901(13) 0.0316(7) Uani 1 1 d . .
H5 H 1.0044 0.6988 0.3333 0.038 Uiso 1 1 calc R U
C13 C 0.4780(3) 0.7338(3) 0.37137(12) 0.0298(6) Uani 1 1 d . .
H13 H 0.5165 0.7905 0.3427 0.036 Uiso 1 1 calc R U
C42 C 0.7374(3) 0.1886(3) 0.11664(11) 0.0201(5) Uani 1 1 d . .
C21 C 0.3120(3) 0.0950(3) 0.35968(12) 0.0310(7) Uani 1 1 d . .
H21 H 0.2955 0.0021 0.3468 0.037 Uiso 1 1 calc R U
C4 C 0.9816(3) 0.5655(3) 0.39897(13) 0.0357(7) Uani 1 1 d . .
H4 H 1.0802 0.5821 0.4172 0.043 Uiso 1 1 calc R U
C43 C 0.8191(3) 0.1434(3) 0.07854(12) 0.0280(6) Uani 1 1 d . .
H43 H 0.9079 0.1194 0.0951 0.034 Uiso 1 1 calc R U
C8 C 0.8146(3) 0.7671(3) 0.23627(14) 0.0324(7) Uani 1 1 d . .
H8 H 0.9163 0.7881 0.2471 0.039 Uiso 1 1 calc R U
C47 C 0.6066(3) 0.2263(2) 0.09039(11) 0.0194(5) Uani 1 1 d . .
C44 C 0.7727(3) 0.1337(3) 0.01805(13) 0.0324(7) Uani 1 1 d . .
H44 H 0.8298 0.1033 -0.0066 0.039 Uiso 1 1 calc R U
C9 C 0.7468(3) 0.8273(3) 0.18819(15) 0.0363(7) Uani 1 1 d . .
H9 H 0.8013 0.8868 0.1648 0.044 Uiso 1 1 calc R U
C10 C 0.5993(3) 0.8002(3) 0.17457(14) 0.0335(7) Uani 1 1 d . .
H10 H 0.5503 0.8447 0.1431 0.040 Uiso 1 1 calc R U
C32 C 0.1358(3) 0.3286(3) -0.04638(13) 0.0389(8) Uani 1 1 d . .
H32 H 0.0750 0.3283 -0.0840 0.047 Uiso 1 1 calc R U
C14 C 0.4474(3) 0.7929(3) 0.42150(13) 0.0365(7) Uani 1 1 d . .
H14 H 0.4645 0.8893 0.4264 0.044 Uiso 1 1 calc R U
C19 C 0.2970(3) 0.2662(3) 0.42876(12) 0.0340(7) Uani 1 1 d . .
H19 H 0.2700 0.2915 0.4643 0.041 Uiso 1 1 calc R U
C20 C 0.2720(3) 0.1306(3) 0.41111(13) 0.0378(8) Uani 1 1 d . .
H20 H 0.2275 0.0623 0.4342 0.045 Uiso 1 1 calc R U
C45 C 0.6438(3) 0.1678(3) -0.00719(12) 0.0313(7) Uani 1 1 d . .
H45 H 0.6121 0.1597 -0.0490 0.038 Uiso 1 1 calc R U
C31 C 0.2260(4) 0.4481(3) -0.02207(13) 0.0428(9) Uani 1 1 d . .
H31 H 0.2264 0.5301 -0.0428 0.051 Uiso 1 1 calc R U
C46 C 0.5613(3) 0.2132(3) 0.02808(11) 0.0255(6) Uani 1 1 d . .
H46 H 0.4727 0.2361 0.0104 0.031 Uiso 1 1 calc R U

loop_
_atom_site_aniso_label
_atom_site_aniso_U_11
_atom_site_aniso_U_22
_atom_site_aniso_U_33
_atom_site_aniso_U_23
_atom_site_aniso_U_13
_atom_site_aniso_U_12
Ir1 0.01240(5) 0.01872(5) 0.01271(5) -0.00084(3) 0.00012(3) 0.00444(4)
P1 0.0198(3) 0.0184(3) 0.0225(3) -0.0001(3) 0.0015(3) 0.0036(3)
F2 0.0320(9) 0.0192(8) 0.0391(9) -0.0054(7) 0.0054(7) 0.0058(7)
F1 0.0294(9) 0.0458(11) 0.0285(9) -0.0035(8) -0.0044(7) 0.0159(8)
N3 0.0156(10) 0.0176(11) 0.0141(10) 0.0004(8) 0.0014(8) 0.0032(8)
F4 0.0406(11) 0.0454(11) 0.0598(12) -0.0224(10) -0.0286(9) 0.0183(9)
N4 0.0153(10) 0.0164(10) 0.0132(9) 0.0009(8) 0.0008(8) 0.0043(8)
N2 0.0169(11) 0.0252(12) 0.0121(10) 0.0026(8) -0.0009(8) 0.0049(9)
F3 0.0407(11) 0.0613(13) 0.0673(14) 0.0252(11) 0.0342(10) 0.0097(10)
F6 0.0634(13) 0.0543(12) 0.0308(9) 0.0088(8) 0.0260(9) 0.0293(10)
N1 0.0170(11) 0.0144(10) 0.0220(11) -0.0020(8) 0.0033(9) 0.0028(8)
F5 0.0488(12) 0.0195(9) 0.0809(15) -0.0056(9) -0.0110(11) 0.0078(8)
N5 0.0167(10) 0.0178(11) 0.0125(9) 0.0011(8) 0.0002(8) 0.0037(8)
C1 0.0188(13) 0.0248(14) 0.0163(12) -0.0090(10) -0.0010(10) 0.0096(11)
C27 0.0133(11) 0.0140(12) 0.0144(11) 0.0028(9) 0.0005(9) 0.0017(9)
C26 0.0193(13) 0.0203(13) 0.0176(12) -0.0001(10) -0.0010(10) 0.0026(10)
C12 0.0163(13) 0.0302(15) 0.0201(12) -0.0055(11) -0.0020(10) 0.0114(11)
C35 0.0151(12) 0.0161(12) 0.0147(11) 0.0015(9) 0.0025(9) 0.0017(10)
C37 0.0240(14) 0.0257(14) 0.0193(12) -0.0009(11) 0.0003(11) 0.0113(11)
C28 0.0166(12) 0.0157(12) 0.0122(11) 0.0007(9) -0.0004(9) 0.0026(10)
C36 0.0175(12) 0.0176(13) 0.0184(12) -0.0006(10) -0.0009(10) 0.0030(10)
C22 0.0236(14) 0.0274(15) 0.0177(12) 0.0043(11) -0.0016(11) 0.0044(11)
C41 0.0189(13) 0.0147(12) 0.0253(13) -0.0028(10) 0.0033(10) 0.0031(10)
C17 0.0144(12) 0.0432(17) 0.0145(12) -0.0010(11) -0.0012(10) 0.0126(12)
C2 0.0249(14) 0.0338(16) 0.0177(12) -0.0050(11) -0.0036(11) 0.0132(12)
C48 0.0154(12) 0.0160(12) 0.0160(11) -0.0009(9) -0.0008(9) 0.0007(10)
C24 0.0152(12) 0.0259(14) 0.0269(13) 0.0006(11) 0.0029(10) 0.0079(11)
C40 0.0238(14) 0.0240(14) 0.0312(15) -0.0043(11) 0.0037(12) 0.0090(11)
C16 0.0210(14) 0.055(2) 0.0168(13) -0.0041(13) -0.0002(11) 0.0167(13)
C3 0.0302(16) 0.0446(18) 0.0219(14) -0.0104(13) -0.0091(12) 0.0194(14)
C29 0.0180(12) 0.0245(13) 0.0104(11) 0.0009(10) -0.0014(9) 0.0053(10)
C11 0.0225(14) 0.0201(14) 0.0280(14) 0.0023(11) 0.0038(11) 0.0060(11)
C39 0.0254(15) 0.0318(16) 0.0340(16) -0.0017(13) -0.0038(12) 0.0153(13)
C25 0.0166(13) 0.0217(14) 0.0267(14) 0.0041(11) -0.0029(11) 0.0051(11)
C38 0.0327(16) 0.0342(16) 0.0222(14) -0.0022(12) -0.0047(12) 0.0162(13)
C6 0.0149(12) 0.0244(14) 0.0279(14) -0.0076(11) 0.0005(11) 0.0054(11)
C23 0.0154(12) 0.0237(14) 0.0259(13) 0.0000(11) 0.0057(10) 0.0070(11)
C18 0.0171(13) 0.0402(16) 0.0122(11) 0.0015(11) 0.0006(10) 0.0065(12)
C34 0.0243(14) 0.0219(14) 0.0173(12) -0.0006(10) 0.0009(10) 0.0040(11)
C30 0.0326(16) 0.0248(15) 0.0207(13) 0.0048(11) -0.0052(12) -0.0045(12)
C7 0.0164(13) 0.0194(13) 0.0329(14) -0.0059(11) 0.0064(11) 0.0019(10)
C33 0.0280(15) 0.0282(15) 0.0211(13) -0.0043(11) -0.0028(11) -0.0004(12)
C15 0.0328(17) 0.059(2) 0.0209(14) -0.0124(14) -0.0025(12) 0.0256(15)
C5 0.0170(14) 0.0340(16) 0.0416(17) -0.0128(13) 0.0019(12) 0.0033(12)
C13 0.0339(16) 0.0319(16) 0.0245(14) -0.0044(12) 0.0013(12) 0.0131(13)
C42 0.0219(13) 0.0161(13) 0.0220(13) -0.0030(10) 0.0047(10) 0.0032(10)
C21 0.0327(16) 0.0292(16) 0.0265(14) 0.0071(12) -0.0001(12) 0.0005(13)
C4 0.0170(14) 0.050(2) 0.0359(17) -0.0184(15) -0.0104(12) 0.0124(14)
C43 0.0253(15) 0.0280(15) 0.0331(15) -0.0062(12) 0.0082(12) 0.0087(12)
C8 0.0225(15) 0.0262(15) 0.0487(18) -0.0003(13) 0.0105(13) 0.0016(12)
C47 0.0205(13) 0.0163(13) 0.0204(12) -0.0036(10) 0.0043(10) 0.0007(10)
C44 0.0342(16) 0.0367(17) 0.0290(15) -0.0114(13) 0.0106(13) 0.0099(14)
C9 0.0378(18) 0.0219(15) 0.0512(19) 0.0075(14) 0.0198(15) -0.0001(13)
C10 0.0389(18) 0.0246(15) 0.0377(17) 0.0089(13) 0.0083(14) 0.0069(13)
C32 0.0422(18) 0.0415(18) 0.0215(14) 0.0072(13) -0.0135(13) -0.0005(15)
C14 0.0448(19) 0.0383(18) 0.0278(15) -0.0118(13) -0.0034(14) 0.0214(15)
C19 0.0286(16) 0.053(2) 0.0191(13) 0.0058(13) 0.0065(12) 0.0046(14)
C20 0.0390(18) 0.0427(19) 0.0268(15) 0.0141(14) 0.0062(13) -0.0030(15)
C45 0.0372(17) 0.0354(17) 0.0212(14) -0.0072(12) 0.0062(12) 0.0065(14)
C31 0.054(2) 0.0337(18) 0.0265(15) 0.0152(13) -0.0144(15) -0.0041(15)
C46 0.0248(14) 0.0318(15) 0.0192(13) -0.0036(11) 0.0018(11) 0.0062(12)

loop_
_atom_type_symbol
_atom_type_description
_atom_type_scat_dispersion_real
_atom_type_scat_dispersion_imag
_atom_type_scat_source
C C 0.0033 0.0016 'International Tables Vol C Tables 4.2.6.8 and 6.1.1.4'
H H 0.0000 0.0000 'International Tables Vol C Tables 4.2.6.8 and 6.1.1.4'
F F 0.0171 0.0103 'International Tables Vol C Tables 4.2.6.8 and 6.1.1.4'
Ir Ir -1.4442 7.9887 'International Tables Vol C Tables 4.2.6.8 and 6.1.1.4'
N N 0.0061 0.0033 'International Tables Vol C Tables 4.2.6.8 and 6.1.1.4'
P P 0.1023 0.0942 'International Tables Vol C Tables 4.2.6.8 and 6.1.1.4'

loop_
_geom_angle_atom_site_label_1
_geom_angle_atom_site_label_2
_geom_angle_atom_site_label_3
_geom_angle
C12 Ir1 C1 84.56(10)
C12 Ir1 N2 80.59(10)
C1 Ir1 N2 95.96(9)
C12 Ir1 N1 98.11(10)
C1 Ir1 N1 80.19(10)
N2 Ir1 N1 176.05(8)
C12 Ir1 N3 95.72(9)
C1 Ir1 N3 175.20(9)
N2 Ir1 N3 88.82(8)
N1 Ir1 N3 95.03(8)
C12 Ir1 N4 171.10(9)
C1 Ir1 N4 104.30(8)
N2 Ir1 N4 97.35(8)
N1 Ir1 N4 84.49(7)
N3 Ir1 N4 75.53(7)
F1 P1 F5 90.74(10)
F1 P1 F6 89.91(10)
F5 P1 F6 89.96(11)
F1 P1 F3 89.78(10)
F5 P1 F3 91.38(12)
F6 P1 F3 178.63(12)
F1 P1 F2 90.53(9)
F5 P1 F2 178.68(11)
F6 P1 F2 89.69(9)
F3 P1 F2 88.97(10)
F1 P1 F4 179.09(10)
F5 P1 F4 90.16(10)
F6 P1 F4 90.22(11)
F3 P1 F4 90.07(12)
F2 P1 F4 88.57(9)
C23 N3 C27 119.2(2)
C23 N3 Ir1 123.34(16)
C27 N3 Ir1 117.41(15)
C28 N4 C35 105.90(19)
C28 N4 Ir1 110.74(15)
C35 N4 Ir1 141.13(16)
C22 N2 C18 119.7(2)
C22 N2 Ir1 124.22(17)
C18 N2 Ir1 116.03(18)
C11 N1 C7 119.3(2)
C11 N1 Ir1 125.20(17)
C7 N1 Ir1 115.22(17)
C28 N5 C48 107.33(19)
C28 N5 C29 126.4(2)
C48 N5 C29 126.3(2)
C6 C1 C2 117.3(2)
C6 C1 Ir1 114.41(18)
C2 C1 Ir1 128.2(2)
N3 C27 C26 121.1(2)
N3 C27 C28 112.4(2)
C26 C27 C28 126.5(2)
C25 C26 C27 119.1(2)
C25 C26 H26 120.5
C27 C26 H26 120.5
C13 C12 C17 117.7(2)
C13 C12 Ir1 128.3(2)
C17 C12 Ir1 113.96(19)
N4 C35 C48 109.5(2)
N4 C35 C36 129.6(2)
C48 C35 C36 120.8(2)
C38 C37 C36 120.4(2)
C38 C37 H37 119.8
C36 C37 H37 119.8
N4 C28 N5 111.5(2)
N4 C28 C27 120.5(2)
N5 C28 C27 127.9(2)
C37 C36 C41 120.1(2)
C37 C36 C35 122.4(2)
C41 C36 C35 117.6(2)
N2 C22 C21 122.2(3)
N2 C22 H22 118.9
C21 C22 H22 118.9
C40 C41 C36 117.7(2)
C40 C41 C42 121.7(2)
C36 C41 C42 120.6(2)
C16 C17 C12 121.1(3)
C16 C17 C18 122.9(3)
C12 C17 C18 116.0(2)
C3 C2 C1 121.1(3)
C3 C2 H2 119.4
C1 C2 H2 119.4
C35 C48 N5 105.8(2)
C35 C48 C47 123.6(2)
N5 C48 C47 130.6(2)
C25 C24 C23 119.0(2)
C25 C24 H24 120.5
C23 C24 H24 120.5
C39 C40 C41 121.6(3)
C39 C40 H40 119.2
C41 C40 H40 119.2
C15 C16 C17 119.4(3)
C15 C16 H16 120.3
C17 C16 H16 120.3
C4 C3 C2 120.7(3)
C4 C3 H3 119.7
C2 C3 H3 119.7
C30 C29 C34 121.8(2)
C30 C29 N5 119.5(2)
C34 C29 N5 118.7(2)
N1 C11 C10 122.3(3)
N1 C11 H11 118.8
C10 C11 H11 118.8
C40 C39 C38 120.3(3)
C40 C39 H39 119.9
C38 C39 H39 119.9
C24 C25 C26 119.6(2)
C24 C25 H25 120.2
C26 C25 H25 120.2
C37 C38 C39 119.9(3)
C37 C38 H38 120.1
C39 C38 H38 120.1
C1 C6 C5 121.2(3)
C1 C6 C7 115.5(2)
C5 C6 C7 123.3(3)
N3 C23 C24 121.9(2)
N3 C23 H23 119.0
C24 C23 H23 119.0
N2 C18 C19 119.5(3)
N2 C18 C17 113.4(2)
C19 C18 C17 127.2(2)
C29 C34 C33 118.6(2)
C29 C34 H34 120.7
C33 C34 H34 120.7
C29 C30 C31 118.9(3)
C29 C30 H30 120.5
C31 C30 H30 120.5
N1 C7 C8 119.7(3)
N1 C7 C6 113.9(2)
C8 C7 C6 126.4(2)
C32 C33 C34 120.3(3)
C32 C33 H33 119.8
C34 C33 H33 119.8
C16 C15 C14 120.5(3)
C16 C15 H15 119.7
C14 C15 H15 119.7
C4 C5 C6 119.9(3)
C4 C5 H5 120.0
C6 C5 H5 120.0
C12 C13 C14 120.7(3)
C12 C13 H13 119.6
C14 C13 H13 119.6
C43 C42 C47 117.9(2)
C43 C42 C41 121.1(2)
C47 C42 C41 121.0(2)
C20 C21 C22 118.9(3)
C20 C21 H21 120.5
C22 C21 H21 120.5
C5 C4 C3 119.7(3)
C5 C4 H4 120.1
C3 C4 H4 120.1
C44 C43 C42 121.3(3)
C44 C43 H43 119.3
C42 C43 H43 119.3
C9 C8 C7 120.4(3)
C9 C8 H8 119.8
C7 C8 H8 119.8
C46 C47 C42 119.3(2)
C46 C47 C48 124.7(2)
C42 C47 C48 116.0(2)
C43 C44 C45 120.5(3)
C43 C44 H44 119.7
C45 C44 H44 119.7
C10 C9 C8 119.1(3)
C10 C9 H9 120.4
C8 C9 H9 120.4
C9 C10 C11 119.0(3)
C9 C10 H10 120.5
C11 C10 H10 120.5
C31 C32 C33 120.1(3)
C31 C32 H32 119.9
C33 C32 H32 119.9
C15 C14 C13 120.5(3)
C15 C14 H14 119.7
C13 C14 H14 119.7
C20 C19 C18 120.3(3)
C20 C19 H19 119.8
C18 C19 H19 119.8
C21 C20 C19 119.4(3)
C21 C20 H20 120.3
C19 C20 H20 120.3
C46 C45 C44 120.2(3)
C46 C45 H45 119.9
C44 C45 H45 119.9
C32 C31 C30 120.2(3)
C32 C31 H31 119.9
C30 C31 H31 119.9
C45 C46 C47 120.8(3)
C45 C46 H46 119.6
C47 C46 H46 119.6

loop_
_geom_bond_atom_site_label_1
_geom_bond_atom_site_label_2
_geom_bond_distance
Ir1 C12 2.007(2)
Ir1 C1 2.017(2)
Ir1 N2 2.041(2)
Ir1 N1 2.053(2)
Ir1 N3 2.143(2)
Ir1 N4 2.2142(19)
P1 F1 1.5861(17)
P1 F5 1.5906(18)
P1 F6 1.5927(18)
P1 F3 1.5938(19)
P1 F2 1.6005(16)
P1 F4 1.6012(18)
N3 C23 1.338(3)
N3 C27 1.362(3)
N4 C28 1.333(3)
N4 C35 1.384(3)
N2 C22 1.342(3)
N2 C18 1.370(3)
N1 C11 1.341(3)
N1 C7 1.368(3)
N5 C28 1.358(3)
N5 C48 1.387(3)
N5 C29 1.446(3)
C1 C6 1.403(4)
C1 C2 1.403(4)
C27 C26 1.389(3)
C27 C28 1.464(3)
C26 C25 1.381(4)
C26 H26 0.9500
C12 C13 1.387(4)
C12 C17 1.414(4)
C35 C48 1.385(3)
C35 C36 1.441(3)
C37 C38 1.380(4)
C37 C36 1.405(3)
C37 H37 0.9500
C36 C41 1.413(3)
C22 C21 1.382(4)
C22 H22 0.9500
C41 C40 1.410(4)
C41 C42 1.473(3)
C17 C16 1.405(4)
C17 C18 1.454(4)
C2 C3 1.387(4)
C2 H2 0.9500
C48 C47 1.439(3)
C24 C25 1.377(4)
C24 C23 1.387(4)
C24 H24 0.9500
C40 C39 1.370(4)
C40 H40 0.9500
C16 C15 1.370(4)
C16 H16 0.9500
C3 C4 1.385(5)
C3 H3 0.9500
C29 C30 1.375(4)
C29 C34 1.384(4)
C11 C10 1.382(4)
C11 H11 0.9500
C39 C38 1.394(4)
C39 H39 0.9500
C25 H25 0.9500
C38 H38 0.9500
C6 C5 1.406(4)
C6 C7 1.462(4)
C23 H23 0.9500
C18 C19 1.394(4)
C34 C33 1.386(4)
C34 H34 0.9500
C30 C31 1.388(4)
C30 H30 0.9500
C7 C8 1.391(4)
C33 C32 1.383(4)
C33 H33 0.9500
C15 C14 1.378(5)
C15 H15 0.9500
C5 C4 1.378(4)
C5 H5 0.9500
C13 C14 1.399(4)
C13 H13 0.9500
C42 C43 1.413(4)
C42 C47 1.419(4)
C21 C20 1.377(4)
C21 H21 0.9500
C4 H4 0.9500
C43 C44 1.374(4)
C43 H43 0.9500
C8 C9 1.379(4)
C8 H8 0.9500
C47 C46 1.413(3)
C44 C45 1.383(4)
C44 H44 0.9500
C9 C10 1.374(4)
C9 H9 0.9500
C10 H10 0.9500
C32 C31 1.382(4)
C32 H32 0.9500
C14 H14 0.9500
C19 C20 1.379(5)
C19 H19 0.9500
C20 H20 0.9500
C45 C46 1.373(4)
C45 H45 0.9500
C31 H31 0.9500
C46 H46 0.9500

loop_
_geom_torsion_atom_site_label_1
_geom_torsion_atom_site_label_2
_geom_torsion_atom_site_label_3
_geom_torsion_atom_site_label_4
_geom_torsion
C23 N3 C27 C26 2.3(3)
Ir1 N3 C27 C26 -176.73(18)
C23 N3 C27 C28 -174.9(2)
Ir1 N3 C27 C28 6.1(3)
N3 C27 C26 C25 -0.9(4)
C28 C27 C26 C25 175.9(2)
C28 N4 C35 C48 2.6(3)
Ir1 N4 C35 C48 -157.45(19)
C28 N4 C35 C36 -174.5(2)
Ir1 N4 C35 C36 25.4(4)
C35 N4 C28 N5 -2.7(3)
Ir1 N4 C28 N5 164.08(15)
C35 N4 C28 C27 174.0(2)
Ir1 N4 C28 C27 -19.3(3)
C48 N5 C28 N4 1.8(3)
C29 N5 C28 N4 -179.1(2)
C48 N5 C28 C27 -174.6(2)
C29 N5 C28 C27 4.6(4)
N3 C27 C28 N4 9.6(3)
C26 C27 C28 N4 -167.3(2)
N3 C27 C28 N5 -174.3(2)
C26 C27 C28 N5 8.7(4)
C38 C37 C36 C41 3.5(4)
C38 C37 C36 C35 -178.0(2)
N4 C35 C36 C37 5.1(4)
C48 C35 C36 C37 -171.8(2)
N4 C35 C36 C41 -176.3(2)
C48 C35 C36 C41 6.8(3)
C18 N2 C22 C21 0.5(4)
Ir1 N2 C22 C21 -177.5(2)
C37 C36 C41 C40 -3.4(4)
C35 C36 C41 C40 178.0(2)
C37 C36 C41 C42 176.7(2)
C35 C36 C41 C42 -1.9(3)
C13 C12 C17 C16 -2.2(4)
Ir1 C12 C17 C16 178.31(19)
C13 C12 C17 C18 177.3(2)
Ir1 C12 C17 C18 -2.2(3)
C6 C1 C2 C3 -2.9(4)
Ir1 C1 C2 C3 178.7(2)
N4 C35 C48 N5 -1.6(3)
C36 C35 C48 N5 175.9(2)
N4 C35 C48 C47 175.6(2)
C36 C35 C48 C47 -6.9(4)
C28 N5 C48 C35 -0.1(3)
C29 N5 C48 C35 -179.2(2)
C28 N5 C48 C47 -177.0(2)
C29 N5 C48 C47 3.9(4)
C36 C41 C40 C39 1.2(4)
C42 C41 C40 C39 -178.9(3)
C12 C17 C16 C15 1.7(4)
C18 C17 C16 C15 -177.8(2)
C1 C2 C3 C4 1.2(4)
C28 N5 C29 C30 78.8(3)
C48 N5 C29 C30 -102.2(3)
C28 N5 C29 C34 -101.3(3)
C48 N5 C29 C34 77.7(3)
C7 N1 C11 C10 3.3(4)
Ir1 N1 C11 C10 -170.7(2)
C41 C40 C39 C38 1.0(4)
C23 C24 C25 C26 1.7(4)
C27 C26 C25 C24 -1.1(4)
C36 C37 C38 C39 -1.2(4)
C40 C39 C38 C37 -1.0(4)
C2 C1 C6 C5 2.3(4)
Ir1 C1 C6 C5 -179.0(2)
C2 C1 C6 C7 -176.5(2)
Ir1 C1 C6 C7 2.1(3)
C27 N3 C23 C24 -1.7(4)
Ir1 N3 C23 C24 177.25(19)
C25 C24 C23 N3 -0.3(4)
C22 N2 C18 C19 -0.2(4)
Ir1 N2 C18 C19 177.92(19)
C22 N2 C18 C17 -179.2(2)
Ir1 N2 C18 C17 -1.0(3)
C16 C17 C18 N2 -178.4(2)
C12 C17 C18 N2 2.1(3)
C16 C17 C18 C19 2.7(4)
C12 C17 C18 C19 -176.7(3)
C30 C29 C34 C33 1.6(4)
N5 C29 C34 C33 -178.4(2)
C34 C29 C30 C31 0.2(4)
N5 C29 C30 C31 -179.9(3)
C11 N1 C7 C8 -4.3(4)
Ir1 N1 C7 C8 170.3(2)
C11 N1 C7 C6 176.0(2)
Ir1 N1 C7 C6 -9.5(3)
C1 C6 C7 N1 4.9(3)
C5 C6 C7 N1 -174.0(2)
C1 C6 C7 C8 -174.9(3)
C5 C6 C7 C8 6.3(4)
C29 C34 C33 C32 -2.2(4)
C17 C16 C15 C14 0.0(4)
C1 C6 C5 C4 -0.1(4)
C7 C6 C5 C4 178.6(3)
C17 C12 C13 C14 1.0(4)
Ir1 C12 C13 C14 -179.5(2)
C40 C41 C42 C43 -3.6(4)
C36 C41 C42 C43 176.3(2)
C40 C41 C42 C47 177.0(2)
C36 C41 C42 C47 -3.1(4)
N2 C22 C21 C20 -0.4(4)
C6 C5 C4 C3 -1.6(4)
C2 C3 C4 C5 1.1(4)
C47 C42 C43 C44 -1.2(4)
C41 C42 C43 C44 179.4(3)
N1 C7 C8 C9 1.4(4)
C6 C7 C8 C9 -178.9(3)
C43 C42 C47 C46 2.1(4)
C41 C42 C47 C46 -178.5(2)
C43 C42 C47 C48 -176.2(2)
C41 C42 C47 C48 3.2(3)
C35 C48 C47 C46 -176.4(2)
N5 C48 C47 C46 0.1(4)
C35 C48 C47 C42 1.7(4)
N5 C48 C47 C42 178.2(2)
C42 C43 C44 C45 -0.2(5)
C7 C8 C9 C10 2.7(5)
C8 C9 C10 C11 -3.7(5)
N1 C11 C10 C9 0.8(4)
C34 C33 C32 C31 1.1(5)
C16 C15 C14 C13 -1.2(4)
C12 C13 C14 C15 0.6(4)
N2 C18 C19 C20 -0.1(4)
C17 C18 C19 C20 178.7(3)
C22 C21 C20 C19 0.0(4)
C18 C19 C20 C21 0.2(5)
C43 C44 C45 C46 0.7(5)
C33 C32 C31 C30 0.7(5)
C29 C30 C31 C32 -1.3(5)
C44 C45 C46 C47 0.2(4)
C42 C47 C46 C45 -1.6(4)
C48 C47 C46 C45 176.5(3)
